data_4022894
loop_
_publ_author_name
'J. Carreras'
'A. Avenoza'
'J. H. Busto'
'J. M. Peregrina'

_publ_contact_author_address 'Madre de Dios 51'
_publ_contact_author_email hector.busto@dq.unirioja.es
_publ_contact_author_name 'Hector Busto'
_publ_section_title
;
 Synthesis of Azabicyclo[2.2.n]alkane Systems as Analogues
 of 3-[1-Methyl-2-(S)-pyrrolidinyl-methoxy]pyridine (A-84543)
;
_journal_name_full 'Journal of Organic Chemistry'
_journal_page_first 3112
_journal_page_last 3115
_journal_paper_doi 10.1021/jo0700732
_journal_volume 72
_journal_year 2007
_chemical_formula_sum 'C8 H13 N O3 S'
_chemical_formula_weight 203.25
_chemical_name_systematic
; 
 ? 
;
_space_group_IT_number 4
_symmetry_cell_setting monoclinic
_symmetry_space_group_name_Hall 'P 2yb'
_symmetry_space_group_name_H-M 'P 1 21 1'
_atom_sites_solution_hydrogens geom
_atom_sites_solution_primary direct
_atom_sites_solution_secondary difmap
_audit_creation_method SHELXL-97
_cell_angle_alpha 90.00
_cell_angle_beta 93.3200(18)
_cell_angle_gamma 90.00
_cell_formula_units_Z 2
_cell_length_a 6.2200(2)
_cell_length_b 9.0380(4)
_cell_length_c 8.0420(3)
_cell_measurement_temperature 293(2)
_cell_volume 451.33(3)
_computing_structure_refinement 'SHELXL-97 (Sheldrick, 1997)'
_computing_structure_solution 'SHELXS-97 (Sheldrick, 1990)'
_diffrn_ambient_temperature 293(2)
_diffrn_measured_fraction_theta_full 0.976
_diffrn_measured_fraction_theta_max 0.976
_diffrn_radiation_monochromator graphite
_diffrn_radiation_source 'fine-focus sealed tube'
_diffrn_radiation_type MoK\a
_diffrn_radiation_wavelength 0.71073
_diffrn_reflns_av_R_equivalents 0.0391
_diffrn_reflns_av_sigmaI/netI 0.0442
_diffrn_reflns_limit_h_max 8
_diffrn_reflns_limit_h_min -7
_diffrn_reflns_limit_k_max 11
_diffrn_reflns_limit_k_min -10
_diffrn_reflns_limit_l_max 10
_diffrn_reflns_limit_l_min -10
_diffrn_reflns_number 3458
_diffrn_reflns_theta_full 27.86
_diffrn_reflns_theta_max 27.86
_diffrn_reflns_theta_min 3.28
_exptl_absorpt_coefficient_mu 0.332
_exptl_crystal_density_diffrn 1.496
_exptl_crystal_density_method 'not measured'
_exptl_crystal_F_000 216
_refine_diff_density_max 0.224
_refine_diff_density_min -0.269
_refine_diff_density_rms 0.057
_refine_ls_abs_structure_details 'Flack H D (1983), Acta Cryst. A39, 876-881'
_refine_ls_abs_structure_Flack 0.05(8)
_refine_ls_extinction_method none
_refine_ls_goodness_of_fit_ref 1.068
_refine_ls_hydrogen_treatment mixed
_refine_ls_matrix_type full
_refine_ls_number_parameters 118
_refine_ls_number_reflns 1986
_refine_ls_number_restraints 1
_refine_ls_restrained_S_all 1.067
_refine_ls_R_factor_all 0.0334
_refine_ls_R_factor_gt 0.0310
_refine_ls_shift/su_max 0.000
_refine_ls_shift/su_mean 0.000
_refine_ls_structure_factor_coef Fsqd
_refine_ls_weighting_details 'calc w=1/[\s^2^(Fo^2^)+(0.0251P)^2^+0.1810P] where P=(Fo^2^+2Fc^2^)/3'
_refine_ls_weighting_scheme calc
_refine_ls_wR_factor_gt 0.0769
_refine_ls_wR_factor_ref 0.0793
_reflns_number_gt 1914
_reflns_number_total 1986
_reflns_threshold_expression >2sigma(I)
_cod_data_source_file jo0700732si20070112_104428.cif
_cod_data_source_block shelxl
_cod_original_sg_symbol_H-M 'P 21'
_cod_database_code 4022894

loop_
_symmetry_equiv_pos_as_xyz
'x, y, z'
'-x, y+1/2, -z'

loop_
_atom_site_label
_atom_site_type_symbol
_atom_site_fract_x
_atom_site_fract_y
_atom_site_fract_z
_atom_site_U_iso_or_equiv
_atom_site_adp_type
_atom_site_occupancy
_atom_site_symmetry_multiplicity
_atom_site_calc_flag
_atom_site_refinement_flags
S1 S -0.34868(7) -0.14782(6) -0.44807(5) 0.02185(12) Uani 1 1 d .
O2 O -0.2628(3) 0.01428(17) -0.41817(18) 0.0315(4) Uani 1 1 d .
N3 N -0.2400(2) -0.17495(16) -0.62540(18) 0.0200(4) Uani 1 1 d .
O4 O -0.5786(2) -0.1423(2) -0.46019(17) 0.0335(3) Uani 1 1 d .
C5 C -0.1583(3) -0.0337(2) -0.6934(2) 0.0199(4) Uani 1 1 d .
O6 O -0.2539(3) -0.24405(18) -0.32412(17) 0.0328(4) Uani 1 1 d .
C7 C 0.0326(3) -0.0740(2) -0.7949(2) 0.0249(4) Uani 1 1 d .
H7A H 0.1509 -0.1057 -0.7215 0.030 Uiso 1 1 d R
H7B H 0.0751 0.0109 -0.8568 0.030 Uiso 1 1 d R
C8 C -0.3502(3) -0.2727(2) -0.7523(2) 0.0250(4) Uani 1 1 d .
H8A H -0.5032 -0.2665 -0.7440 0.030 Uiso 1 1 d R
H8B H -0.3038 -0.3729 -0.7328 0.030 Uiso 1 1 d R
C9 C -0.0998(3) 0.0531(2) -0.5357(2) 0.0261(4) Uani 1 1 d .
H9A H 0.0392 0.0240 -0.4886 0.031 Uiso 1 1 d R
H9B H -0.1010 0.1579 -0.5552 0.031 Uiso 1 1 d R
C10 C -0.2831(3) -0.2168(2) -0.9210(2) 0.0238(4) Uani 1 1 d .
H10 H -0.3296 -0.2854 -1.0069 0.029 Uiso 1 1 d R
C11 C -0.3871(4) -0.0656(3) -0.9567(2) 0.0270(4) Uani 1 1 d .
H11A H -0.5402 -0.0772 -0.9738 0.032 Uiso 1 1 d R
H11B H -0.3303 -0.0242 -1.0550 0.032 Uiso 1 1 d R
C12 C -0.0377(3) -0.1998(3) -0.9162(3) 0.0285(4) Uani 1 1 d .
H12A H 0.0291 -0.2904 -0.8784 0.034 Uiso 1 1 d R
H12B H 0.0060 -0.1770 -1.0258 0.034 Uiso 1 1 d R
C13 C -0.3357(3) 0.0379(2) -0.8073(2) 0.0237(4) Uani 1 1 d .
H13A H -0.2864 0.1320 -0.8455 0.028 Uiso 1 1 d R
H13B H -0.4621 0.0519 -0.7461 0.028 Uiso 1 1 d R

loop_
_atom_site_aniso_label
_atom_site_aniso_U_11
_atom_site_aniso_U_22
_atom_site_aniso_U_33
_atom_site_aniso_U_23
_atom_site_aniso_U_13
_atom_site_aniso_U_12
S1 0.0238(2) 0.0237(2) 0.01832(19) -0.0004(2) 0.00397(13) 0.0004(2)
O2 0.0433(9) 0.0268(8) 0.0259(7) -0.0078(6) 0.0142(6) -0.0086(7)
N3 0.0250(8) 0.0179(10) 0.0173(6) -0.0004(6) 0.0020(5) -0.0021(6)
O4 0.0235(6) 0.0437(8) 0.0338(7) -0.0030(9) 0.0065(5) 0.0013(8)
C5 0.0198(9) 0.0192(9) 0.0209(8) 0.0001(7) 0.0029(7) -0.0014(7)
O6 0.0395(8) 0.0387(10) 0.0206(7) 0.0054(6) 0.0041(6) 0.0075(7)
C7 0.0183(9) 0.0323(11) 0.0244(9) -0.0023(8) 0.0045(7) 0.0000(8)
C8 0.0322(10) 0.0212(9) 0.0217(9) -0.0016(8) 0.0011(7) -0.0043(8)
C9 0.0269(10) 0.0267(11) 0.0251(10) -0.0038(8) 0.0057(7) -0.0041(8)
C10 0.0251(9) 0.0274(10) 0.0188(8) -0.0053(8) 0.0003(7) -0.0005(8)
C11 0.0273(10) 0.0325(12) 0.0209(9) 0.0035(8) -0.0013(8) 0.0014(9)
C12 0.0254(10) 0.0342(11) 0.0264(9) -0.0049(8) 0.0055(7) 0.0037(8)
C13 0.0245(10) 0.0211(10) 0.0258(9) 0.0027(8) 0.0034(8) 0.0036(8)

loop_
_atom_type_symbol
_atom_type_description
_atom_type_scat_dispersion_real
_atom_type_scat_dispersion_imag
_atom_type_scat_source
C C 0.0033 0.0016 'International Tables Vol C Tables 4.2.6.8 and 6.1.1.4'
H H 0.0000 0.0000 'International Tables Vol C Tables 4.2.6.8 and 6.1.1.4'
S S 0.1246 0.1234 'International Tables Vol C Tables 4.2.6.8 and 6.1.1.4'
O O 0.0106 0.0060 'International Tables Vol C Tables 4.2.6.8 and 6.1.1.4'
N N 0.0061 0.0033 'International Tables Vol C Tables 4.2.6.8 and 6.1.1.4'

loop_
_geom_angle_atom_site_label_1
_geom_angle_atom_site_label_2
_geom_angle_atom_site_label_3
_geom_angle
O6 S1 O4 116.18(10)
O6 S1 O2 109.79(9)
O4 S1 O2 107.89(11)
O6 S1 N3 110.14(9)
O4 S1 N3 114.17(8)
O2 S1 N3 96.86(8)
C9 O2 S1 111.42(13)
C8 N3 C5 114.25(14)
C8 N3 S1 119.44(12)
C5 N3 S1 111.07(12)
N3 C5 C9 101.90(15)
N3 C5 C7 106.54(15)
C9 C5 C7 114.50(15)
N3 C5 C13 109.36(15)
C9 C5 C13 114.20(16)
C7 C5 C13 109.69(15)
C5 C7 C12 108.25(15)
C5 C7 H7A 109.6
C12 C7 H7A 110.4
C5 C7 H7B 109.5
C12 C7 H7B 109.7
H7A C7 H7B 109.5
N3 C8 C10 105.91(16)
N3 C8 H8A 109.7
C10 C8 H8A 111.4
N3 C8 H8B 109.0
C10 C8 H8B 111.2
H8A C8 H8B 109.5
O2 C9 C5 105.87(15)
O2 C9 H9A 108.7
C5 C9 H9A 110.8
O2 C9 H9B 110.0
C5 C9 H9B 112.0
H9A C9 H9B 109.5
C8 C10 C11 109.13(16)
C8 C10 C12 109.47(16)
C11 C10 C12 108.92(17)
C8 C10 H10 109.8
C11 C10 H10 109.6
C12 C10 H10 109.9
C10 C11 C13 109.22(15)
C10 C11 H11A 109.5
C13 C11 H11A 109.7
C10 C11 H11B 109.3
C13 C11 H11B 109.6
H11A C11 H11B 109.5
C10 C12 C7 109.59(16)
C10 C12 H12A 109.6
C7 C12 H12A 109.0
C10 C12 H12B 109.5
C7 C12 H12B 109.7
H12A C12 H12B 109.5
C5 C13 C11 108.56(16)
C5 C13 H13A 109.4
C11 C13 H13A 110.1
C5 C13 H13B 109.3
C11 C13 H13B 109.9
H13A C13 H13B 109.5

loop_
_geom_bond_atom_site_label_1
_geom_bond_atom_site_label_2
_geom_bond_distance
S1 O6 1.4246(15)
S1 O4 1.4286(13)
S1 O2 1.5730(16)
S1 N3 1.6317(16)
O2 C9 1.468(2)
N3 C8 1.487(2)
N3 C5 1.490(2)
C5 C9 1.518(3)
C5 C7 1.523(3)
C5 C13 1.536(2)
C7 C12 1.545(3)
C7 H7A 0.9601
C7 H7B 0.9600
C8 C10 1.528(3)
C8 H8A 0.9600
C8 H8B 0.9601
C9 H9A 0.9601
C9 H9B 0.9601
C10 C11 1.532(3)
C10 C12 1.532(3)
C10 H10 0.9601
C11 C13 1.542(3)
C11 H11A 0.9600
C11 H11B 0.9600
C12 H12A 0.9600
C12 H12B 0.9599
C13 H13A 0.9601
C13 H13B 0.9600

loop_
_cod_related_entry_id
_cod_related_entry_database
_cod_related_entry_code
1 ChemSpider 17284240
